data_4020750
loop_
_publ_author_name
'Dieter Enders'
'Achim Lenzen'
'Michael Backes'
'Carsten Janeck'
'Kelly Catlin'
'Marie-Isabelle Lannou'
'Jan Runsink'
'Gerhard Raabe'

_publ_section_title
;
 Asymmetric Total Synthesis of the 1-epi-Aglycon
 of the Cripowellins A and B
;
_journal_name_full 'Journal of Organic Chemistry'
_journal_page_first 10538
_journal_page_last 10551
_journal_paper_doi 10.1021/jo0518093
_journal_volume 70
_journal_year 2005
_chemical_formula_sum 'C20 H21 N O8'
_chemical_formula_weight 403.39
_space_group_IT_number 4
_symmetry_cell_setting monoclinic
_symmetry_space_group_name_Hall 'P 2yb'
_symmetry_space_group_name_H-M 'P 1 21 1'
_cell_angle_alpha 90.00000
_cell_angle_beta 106.44(9)
_cell_angle_gamma 90.00000
_cell_formula_units_Z 2
_cell_length_a 9.37(2)
_cell_length_b 6.782(3)
_cell_length_c 15.72(3)
_cell_measurement_temperature 150
_cell_volume 958(3)
_exptl_crystal_density_diffrn 1.398
_reflns_Friedel_coverage .788
_cod_original_sg_symbol_Hall p_2y1
_cod_original_sg_symbol_H-M 'P 21'
_cod_original_formula_sum 'C20 H21 N1 O8'
_cod_database_code 4020750

loop_
_symmetry_equiv_pos_as_xyz
+x,+y,+z
-x,1/2+y,-z

loop_
_atom_site_label
_atom_site_fract_x
_atom_site_fract_y
_atom_site_fract_z
_atom_site_U_iso_or_equiv
_atom_site_adp_type
_atom_site_calc_flag
_atom_site_calc_attached_atom
_atom_site_occupancy
_atom_site_disorder_assembly
_atom_site_disorder_group
O3 .9134(5) .210(3) .8919(3) .029(2) Uani ? ? 1.00000 ? ?
O5 1.1798(5) .234(3) .7176(3) .028(2) Uani ? ? 1.00000 ? ?
O2 .3530(5) -.127(3) .9691(3) .033(2) Uani ? ? 1.00000 ? ?
C4 .7487(6) -.123(3) .9029(4) .025(3) Uani ? ? 1.00000 ? ?
C3 .7397(6) -.118(3) .9914(4) .025(3) Uani ? ? 1.00000 ? ?
C2 .6028(6) -.118(3) 1.0066(4) .026(3) Uani ? ? 1.00000 ? ?
C11 1.0452(7) .211(3) .7456(4) .027(3) Uani ? ? 1.00000 ? ?
O1 .5673(5) -.122(3) 1.0851(3) .034(2) Uani ? ? 1.00000 ? ?
N .7504(6) -.080(3) .7145(3) .030(3) Uani ? ? 1.00000 ? ?
C14 .6105(7) -.115(3) .7357(4) .033(3) Uani ? ? 1.00000 ? ?
C18 1.3753(8) .409(3) .6912(5) .042(4) Uani ? ? 1.00000 ? ?
C17 1.2367(8) .419(3) .7151(4) .031(3) Uani ? ? 1.00000 ? ?
O6 1.1764(6) .564(3) .7327(3) .038(3) Uani ? ? 1.00000 ? ?
C8 .9005(7) -.142(3) .8883(4) .026(3) Uani ? ? 1.00000 ? ?
C9 .9599(6) .060(3) .8682(4) .025(3) Uani ? ? 1.00000 ? ?
C5 .6153(7) -.118(3) .8331(4) .027(3) Uani ? ? 1.00000 ? ?
C15 .9118(8) -.305(3) .8261(5) .036(3) Uani ? ? 1.00000 ? ?
C1 .4088(7) -.123(3) 1.0638(4) .030(3) Uani ? ? 1.00000 ? ?
O8 .9006(6) .301(3) .6034(3) .050(3) Uani ? ? 1.00000 ? ?
O4 .6873(5) .239(3) .6815(3) .046(3) Uani ? ? 1.00000 ? ?
C7 .4739(6) -.121(3) .9356(4) .024(3) Uani ? ? 1.00000 ? ?
C6 .4780(6) -.118(3) .8504(4) .028(3) Uani ? ? 1.00000 ? ?
C13 .7764(8) .101(3) .6854(4) .030(3) Uani ? ? 1.00000 ? ?
C10 1.0790(7) .066(3) .8236(4) .025(3) Uani ? ? 1.00000 ? ?
C12 .9204(8) .141(3) .6646(4) .033(3) Uani ? ? 1.00000 ? ?
C16 .8487(8) -.251(3) .7251(5) .041(4) Uani ? ? 1.00000 ? ?
O9 .7684(11) .096(3) .5012(4) .145(7) Uani ? ? 1.00000 ? ?
C20 .7908(15) .438(4) .4635(7) .154(11) Uani ? ? 1.00000 ? ?
C19 .8186(12) .253(4) .5194(7) .113(8) Uani ? ? 1.00000 ? ?
H3 .82909 -.11408 1.04000 .03500 Uani ? ? 1.00000 ? ?
H11 1.01148 .32949 .76673 .03900 Uani ? ? 1.00000 ? ?
H14a .53985 -.01874 .70653 .05000 Uani ? ? 1.00000 ? ?
H14b .57191 -.24349 .71096 .05000 Uani ? ? 1.00000 ? ?
H8 .96696 -.18872 .94361 .03800 Uani ? ? 1.00000 ? ?
H15a 1.01822 -.33928 .83764 .05400 Uani ? ? 1.00000 ? ?
H15b .86311 -.41897 .83779 .05400 Uani ? ? 1.00000 ? ?
H6 .38923 -.11611 .80215 .04400 Uani ? ? 1.00000 ? ?
H10a 1.08948 -.06262 .80074 .03800 Uani ? ? 1.00000 ? ?
H10b 1.16927 .10279 .86486 .03800 Uani ? ? 1.00000 ? ?
H12 .94923 .01624 .64258 .05000 Uani ? ? 1.00000 ? ?
H16a .79871 -.36230 .69146 .06000 Uani ? ? 1.00000 ? ?
H16b .93180 -.22059 .69933 .06000 Uani ? ? 1.00000 ? ?
H1a .37218 -.01274 1.08840 .04500 Uani ? ? 1.00000 ? ?
H1b .37373 -.24147 1.08872 .04500 Uani ? ? 1.00000 ? ?
H20a .69169 .43220 .42366 .22500 Uani ? ? 1.00000 ? ?
H20b .79556 .55007 .50141 .22500 Uani ? ? 1.00000 ? ?
H20c .85922 .45457 .43019 .22500 Uani ? ? 1.00000 ? ?
H18a 1.41605 .27435 .69821 .06300 Uani ? ? 1.00000 ? ?
H18b 1.36224 .44421 .63063 .06300 Uani ? ? 1.00000 ? ?
H18c 1.44981 .49165 .72795 .06300 Uani ? ? 1.00000 ? ?

loop_
_atom_site_aniso_label
_atom_site_aniso_U_11
_atom_site_aniso_U_22
_atom_site_aniso_U_33
_atom_site_aniso_U_12
_atom_site_aniso_U_13
_atom_site_aniso_U_23
O3 .033(3) .020(2) .034(2) -.001(2) .008(2) -.007(2)
O5 .033(3) .017(2) .036(3) .000(2) .012(2) -.0004(19)
O2 .034(2) .033(2) .027(2) .002(2) .0015(19) -.000(2)
C4 .027(3) .010(2) .035(3) -.003(3) .006(3) .003(3)
C3 .026(3) .014(3) .031(3) .002(3) .001(2) .005(3)
C2 .036(3) .017(3) .021(3) .003(3) .003(2) .004(3)
C11 .030(4) .022(3) .026(3) .001(3) .005(3) .003(3)
O1 .031(2) .037(3) .031(2) .005(2) .0054(19) .004(2)
N .028(3) .025(3) .032(3) -.002(2) .002(2) -.004(2)
C14 .029(3) .036(4) .030(3) -.004(4) .002(3) -.004(3)
C18 .038(4) .029(4) .060(5) -.007(3) .015(4) .001(4)
C17 .039(4) .025(4) .028(3) .001(3) .007(3) -.003(3)
O6 .041(3) .023(2) .048(3) -.002(2) .012(2) -.003(2)
C8 .033(3) .022(3) .022(3) .002(3) .006(3) .005(3)
C9 .018(3) .031(3) .019(3) -.001(3) -.004(2) .002(3)
C5 .034(3) .018(3) .027(3) -.001(3) .003(3) -.002(3)
C15 .041(4) .018(3) .048(4) .002(3) .014(4) -.006(3)
C1 .032(3) .032(3) .026(3) .004(3) .010(3) .004(3)
O8 .049(3) .057(4) .032(3) -.015(3) -.008(2) .026(2)
O4 .034(3) .034(3) .064(4) .006(2) .004(3) .013(3)
C7 .024(3) .017(3) .031(3) -.003(3) .004(2) -.001(3)
C6 .029(3) .024(3) .029(3) -.002(3) .002(3) .002(3)
C13 .027(4) .039(4) .020(3) -.003(3) -.001(3) -.002(3)
C10 .027(3) .018(3) .026(3) -.004(2) .000(3) -.001(3)
C12 .040(4) .031(4) .023(3) -.011(3) .001(3) .009(3)
C16 .048(5) .023(3) .047(4) -.003(3) .008(4) -.012(3)
O9 .183(9) .170(9) .040(4) -.115(8) -.037(5) .022(5)
C20 .140(11) .186(16) .084(8) -.086(11) -.052(8) .104(10)
C19 .090(8) .169(13) .046(6) -.069(9) -.036(6) .060(7)
H3 .03500 .03500 .03500 .00000 .00991 .00000
H11 .03900 .03900 .03900 .00000 .01104 .00000
H14a .05000 .05000 .05000 .00000 .01415 .00000
H14b .05000 .05000 .05000 .00000 .01415 .00000
H8 .03800 .03800 .03800 .00000 .01075 .00000
H15a .05400 .05400 .05400 .00000 .01528 .00000
H15b .05400 .05400 .05400 .00000 .01528 .00000
H6 .04400 .04400 .04400 .00000 .01245 .00000
H10a .03800 .03800 .03800 .00000 .01075 .00000
H10b .03800 .03800 .03800 .00000 .01075 .00000
H12 .05000 .05000 .05000 .00000 .01415 .00000
H16a .06000 .06000 .06000 .00000 .01698 .00000
H16b .06000 .06000 .06000 .00000 .01698 .00000
H1a .04500 .04500 .04500 .00000 .01274 .00000
H1b .04500 .04500 .04500 .00000 .01274 .00000
H20a .22500 .22500 .22500 .00000 .06368 .00000
H20b .22500 .22500 .22500 .00000 .06368 .00000
H20c .22500 .22500 .22500 .00000 .06368 .00000
H18a .06300 .06300 .06300 .00000 .01783 .00000
H18b .06300 .06300 .06300 .00000 .01783 .00000
H18c .06300 .06300 .06300 .00000 .01783 .00000

loop_
_geom_bond_atom_site_label_1
_geom_bond_atom_site_label_2
_geom_bond_site_symmetry_1
_geom_bond_site_symmetry_2
_geom_bond_distance
_geom_bond_publ_flag
O3 C9 . . 1.21(2) ?
O5 C17 . . 1.37(3) ?
O5 C11 . . 1.457(10) ?
O2 C7 . . 1.379(8) ?
O2 C1 . . 1.431(7) ?
C4 C5 . . 1.411(8) ?
C4 C3 . . 1.419(9) ?
C4 C8 . . 1.509(10) ?
C3 H3 . . .961(5) ?
C3 C2 . . 1.370(9) ?
C2 O1 . . 1.366(8) ?
C2 C7 . . 1.394(7) ?
C11 H11 . . .958(18) ?
C11 C10 . . 1.53(2) ?
C11 C12 . . 1.540(12) ?
O1 C1 . . 1.427(8) ?
N C13 . . 1.36(3) ?
N C14 . . 1.459(10) ?
N C16 . . 1.46(2) ?
C14 H14a . . .949(15) ?
C14 H14b . . .983(19) ?
C14 C5 . . 1.520(9) ?
C18 H18c . . .952(13) ?
C18 H18b . . .956(9) ?
C18 H18a . . .98(2) ?
C18 C17 . . 1.452(12) ?
C17 O6 . . 1.20(2) ?
C8 H8 . . .968(8) ?
C8 C15 . . 1.50(2) ?
C8 C9 . . 1.55(3) ?
C9 C10 . . 1.479(10) ?
C5 C6 . . 1.388(10) ?
C15 H15b . . .942(17) ?
C15 H15a . . .990(9) ?
C15 C16 . . 1.574(12) ?
C1 H1a . . .951(17) ?
C1 H1b . . .988(17) ?
O8 C19 . . 1.366(13) ?
O8 C12 . . 1.43(2) ?
O4 C13 . . 1.24(2) ?
C7 C6 . . 1.351(9) ?
C6 H6 . . .954(5) ?
C13 C12 . . 1.500(12) ?
C10 H10b . . .942(8) ?
C10 H10a . . .961(19) ?
C12 H12 . . .979(18) ?
C16 H16a . . .966(17) ?
C16 H16b . . .995(9) ?
O9 C19 . . 1.17(3) ?
C20 H20c . . .943(15) ?
C20 H20b . . .96(2) ?
C20 H20a . . .963(12) ?
C20 C19 . . 1.51(3) ?

loop_
_cod_related_entry_id
_cod_related_entry_database
_cod_related_entry_code
1 ChemSpider 30658477
